data_7249868
loop_
_publ_author_name
'Ravi, Sasikala'
'Priyadharsan, R. Rameshbabu'
'Karthikeyan, Subramanian'
'Pannippara, Mehboobali'
'Al-Sehemi, Abdullah G.'
'Moon, Dohyun'
'Anthony, Savarimuthu Philip'

_publ_section_title
;
 Crystallization solvent induced fluorescence tuning by subtle
 conformational change in a conformationally flexible fluorophore
;
_journal_name_full CrystEngComm
_journal_paper_doi 10.1039/D4CE01197J
_journal_year 2025
_chemical_formula_moiety 'C19 H15 N O'
_chemical_formula_sum 'C19 H15 N O'
_chemical_formula_weight 273.32
_space_group_crystal_system monoclinic
_space_group_IT_number 14
_space_group_name_Hall '-P 2ybc'
_space_group_name_H-M_alt 'P 1 21/c 1'
_atom_sites_solution_hydrogens geom
_audit_creation_method SHELXL-2019/3
_audit_update_record
;
2024-11-28 deposited with the CCDC.	2025-01-29 downloaded from the CCDC.
;
_cell_angle_alpha 90
_cell_angle_beta 101.67(3)
_cell_angle_gamma 90
_cell_formula_units_Z 4
_cell_length_a 12.006(2)
_cell_length_b 11.351(2)
_cell_length_c 10.793(2)
_cell_measurement_reflns_used 42468
_cell_measurement_temperature 220(2)
_cell_measurement_theta_max 30.000
_cell_measurement_theta_min 0.361
_cell_volume 1440.5(5)
_computing_cell_refinement '<i>HKL3000sm</i>(Otwinowski & Minor, 1997)'
_computing_data_collection '<i>PAL BL2D-SMDC Program</i>(Shin et.al, 2016)'
_computing_data_reduction '<i>HKL3000sm</i>(Otwinowski & Minor, 1997)'
_computing_molecular_graphics '<i>DIAMOND 4</i>(Putx&Brandenburg, 2014)'
_computing_publication_material '<i>publCIF</i>(Westrip, 2010)'
_computing_structure_refinement '<i>SHELXL-2018</i>(Sheldrick, 2018)'
_computing_structure_solution '<i>SHELXT-2018</i>(Sheldrick, 2018)'
_diffrn_ambient_temperature 220(2)
_diffrn_measured_fraction_theta_full 1.000
_diffrn_measured_fraction_theta_max 1.000
_diffrn_measurement_device_type 'Rayonix SX165 CCD area detector'
_diffrn_measurement_method 'omega scan'
_diffrn_radiation_type synchrotron
_diffrn_radiation_wavelength 0.630
_diffrn_reflns_av_R_equivalents 0.0694
_diffrn_reflns_av_unetI/netI 0.0517
_diffrn_reflns_Laue_measured_fraction_full 1.000
_diffrn_reflns_Laue_measured_fraction_max 1.000
_diffrn_reflns_limit_h_max 16
_diffrn_reflns_limit_h_min -16
_diffrn_reflns_limit_k_max 15
_diffrn_reflns_limit_k_min -15
_diffrn_reflns_limit_l_max 15
_diffrn_reflns_limit_l_min -15
_diffrn_reflns_number 14738
_diffrn_reflns_point_group_measured_fraction_full 1.000
_diffrn_reflns_point_group_measured_fraction_max 1.000
_diffrn_reflns_theta_full 22.210
_diffrn_reflns_theta_max 25.997
_diffrn_reflns_theta_min 1.535
_diffrn_source 'PLSII 2D bending magnet'
_exptl_absorpt_coefficient_mu 0.061
_exptl_absorpt_correction_T_max 1.000
_exptl_absorpt_correction_T_min 0.803
_exptl_absorpt_correction_type empirical
_exptl_absorpt_process_details '<i>HKL3000sm Scalepack</i>(Otwinowski et.al,2003)'
_exptl_crystal_colour colorless
_exptl_crystal_density_diffrn 1.260
_exptl_crystal_description block
_exptl_crystal_F_000 576
_exptl_crystal_size_max 0.098
_exptl_crystal_size_mid 0.087
_exptl_crystal_size_min 0.054
_refine_diff_density_max 0.213
_refine_diff_density_min -0.194
_refine_diff_density_rms 0.038
_refine_ls_extinction_coef 0.040(5)
_refine_ls_extinction_expression Fc^*^=kFc[1+0.001xFc^2^\l^3^/sin(2\q)]^-1/4^
_refine_ls_extinction_method 'SHELXL-2019/2 (Sheldrick 2019)'
_refine_ls_goodness_of_fit_ref 1.083
_refine_ls_hydrogen_treatment constr
_refine_ls_matrix_type full
_refine_ls_number_parameters 191
_refine_ls_number_reflns 4059
_refine_ls_number_restraints 0
_refine_ls_restrained_S_all 1.083
_refine_ls_R_factor_all 0.0750
_refine_ls_R_factor_gt 0.0518
_refine_ls_shift/su_max 0.000
_refine_ls_shift/su_mean 0.000
_refine_ls_structure_factor_coef Fsqd
_refine_ls_weighting_details 'w=1/[\s^2^(Fo^2^)+(0.0647P)^2^+0.0414P] where P=(Fo^2^+2Fc^2^)/3'
_refine_ls_weighting_scheme calc
_refine_ls_wR_factor_gt 0.1375
_refine_ls_wR_factor_ref 0.1496
_reflns_Friedel_coverage 0.000
_reflns_number_gt 2724
_reflns_number_total 4059
_reflns_threshold_expression 'I > 2\s(I)'
_cod_data_source_file d4ce01197j2.cif
_cod_data_source_block SPA987
_cod_original_sg_symbol_H-M 'P 21/c'
_cod_database_code 7249868
_shelx_shelxl_version_number 2019/3
_shelx_space_group_comment
;
The symmetry employed for this shelxl refinement is uniquely defined
by the following loop, which should always be used as a source of
symmetry information in preference to the above space-group names.
They are only intended as comments.
;
_shelx_estimated_absorpt_t_min 0.994
_shelx_estimated_absorpt_t_max 0.997

loop_
_space_group_symop_operation_xyz
'x, y, z'
'-x, y+1/2, -z+1/2'
'-x, -y, -z'
'x, -y-1/2, z-1/2'

loop_
_atom_site_label
_atom_site_type_symbol
_atom_site_fract_x
_atom_site_fract_y
_atom_site_fract_z
_atom_site_U_iso_or_equiv
_atom_site_adp_type
_atom_site_occupancy
_atom_site_site_symmetry_order
_atom_site_calc_flag
_atom_site_refinement_flags_posn
_atom_site_refinement_flags_adp
_atom_site_refinement_flags_occupancy
_atom_site_disorder_assembly
_atom_site_disorder_group
O1 O 0.01490(10) 0.27111(9) 0.39784(13) 0.0688(4) Uani 1 1 d . . . . .
N1 N 0.31048(9) 0.74109(9) 0.54909(11) 0.0473(3) Uani 1 1 d . . . . .
C1 C 0.28401(11) 0.85795(11) 0.50449(12) 0.0421(3) Uani 1 1 d . . . . .
C4 C 0.23124(13) 1.08438(12) 0.41796(14) 0.0513(4) Uani 1 1 d . . . . .
H4 H 0.213090 1.161196 0.388044 0.062 Uiso 1 1 calc R U . . .
C5 C 0.15515(12) 1.02014(12) 0.46879(14) 0.0510(4) Uani 1 1 d . . . . .
H5 H 0.084452 1.053361 0.473696 0.061 Uiso 1 1 calc R U . . .
C6 C 0.18061(11) 0.90749(12) 0.51287(14) 0.0474(3) Uani 1 1 d . . . . .
H6 H 0.127955 0.864509 0.548479 0.057 Uiso 1 1 calc R U . . .
C7 C 0.41802(11) 0.72050(11) 0.62905(13) 0.0428(3) Uani 1 1 d . . . . .
C8 C 0.45461(13) 0.78977(14) 0.73370(14) 0.0537(4) Uani 1 1 d . . . . .
H8 H 0.407263 0.849208 0.754928 0.064 Uiso 1 1 calc R U . . .
C9 C 0.56183(14) 0.77153(16) 0.80789(14) 0.0626(4) Uani 1 1 d . . . . .
H9 H 0.586954 0.819083 0.879385 0.075 Uiso 1 1 calc R U . . .
C10 C 0.63151(14) 0.68499(16) 0.77814(16) 0.0634(5) Uani 1 1 d . . . . .
H10 H 0.704153 0.673229 0.828690 0.076 Uiso 1 1 calc R U . . .
C11 C 0.59452(13) 0.61607(15) 0.67454(17) 0.0626(4) Uani 1 1 d . . . . .
H11 H 0.641770 0.556213 0.653983 0.075 Uiso 1 1 calc R U . . .
C12 C 0.48863(12) 0.63346(13) 0.59990(15) 0.0538(4) Uani 1 1 d . . . . .
H12 H 0.464170 0.585663 0.528461 0.065 Uiso 1 1 calc R U . . .
C13 C 0.24034(11) 0.64763(11) 0.49930(12) 0.0423(3) Uani 1 1 d . . . . .
C14 C 0.23737(12) 0.54439(12) 0.56929(13) 0.0476(3) Uani 1 1 d . . . . .
H14 H 0.283561 0.537876 0.650431 0.057 Uiso 1 1 calc R U . . .
C15 C 0.16806(12) 0.45291(12) 0.52103(14) 0.0477(3) Uani 1 1 d . . . . .
H15 H 0.167786 0.383807 0.568967 0.057 Uiso 1 1 calc R U . . .
C16 C 0.09792(12) 0.46080(11) 0.40187(14) 0.0461(3) Uani 1 1 d . . . . .
C17 C 0.10010(12) 0.56351(12) 0.33348(14) 0.0495(3) Uani 1 1 d . . . . .
H17 H 0.052419 0.570427 0.253224 0.059 Uiso 1 1 calc R U . . .
C18 C 0.17030(11) 0.65561(12) 0.38011(13) 0.0472(3) Uani 1 1 d . . . . .
H18 H 0.171012 0.724148 0.331381 0.057 Uiso 1 1 calc R U . . .
C19 C 0.02204(13) 0.36590(13) 0.34947(17) 0.0583(4) Uani 1 1 d . . . . .
H19 H -0.026029 0.379469 0.270543 0.070 Uiso 1 1 calc R U . . .
C2 C 0.36109(12) 0.92264(12) 0.45383(13) 0.0482(3) Uani 1 1 d . . . . .
H2 H 0.431792 0.889696 0.448483 0.058 Uiso 1 1 calc R U . . .
C3 C 0.33463(13) 1.03543(13) 0.41107(14) 0.0527(4) Uani 1 1 d . . . . .
H3 H 0.387594 1.079346 0.376896 0.063 Uiso 1 1 calc R U . . .

loop_
_atom_site_aniso_label
_atom_site_aniso_U_11
_atom_site_aniso_U_22
_atom_site_aniso_U_33
_atom_site_aniso_U_23
_atom_site_aniso_U_13
_atom_site_aniso_U_12
O1 0.0689(7) 0.0393(6) 0.0980(9) 0.0011(6) 0.0164(6) -0.0084(5)
N1 0.0472(6) 0.0331(5) 0.0559(7) -0.0002(5) -0.0029(5) -0.0001(5)
C1 0.0473(7) 0.0339(6) 0.0428(7) -0.0020(5) 0.0034(5) -0.0008(5)
C4 0.0638(9) 0.0378(7) 0.0474(8) 0.0044(6) -0.0008(6) -0.0023(6)
C5 0.0499(8) 0.0405(7) 0.0598(9) -0.0012(6) 0.0045(6) 0.0043(6)
C6 0.0478(7) 0.0392(7) 0.0554(8) 0.0003(6) 0.0110(6) -0.0027(6)
C7 0.0463(7) 0.0391(7) 0.0413(7) 0.0025(5) 0.0049(5) -0.0031(6)
C8 0.0560(8) 0.0583(9) 0.0472(8) -0.0079(7) 0.0112(6) -0.0086(7)
C9 0.0655(9) 0.0811(12) 0.0381(7) -0.0020(7) 0.0035(7) -0.0245(9)
C10 0.0521(8) 0.0768(11) 0.0557(9) 0.0258(9) -0.0022(7) -0.0071(8)
C11 0.0516(8) 0.0553(9) 0.0777(12) 0.0111(8) 0.0054(7) 0.0052(7)
C12 0.0546(8) 0.0482(8) 0.0556(8) -0.0023(7) 0.0043(6) 0.0038(7)
C13 0.0456(7) 0.0334(6) 0.0467(7) -0.0009(5) 0.0065(5) 0.0014(5)
C14 0.0540(8) 0.0417(7) 0.0447(7) 0.0054(6) 0.0043(6) 0.0023(6)
C15 0.0521(8) 0.0356(6) 0.0558(8) 0.0077(6) 0.0117(6) 0.0016(6)
C16 0.0469(7) 0.0358(6) 0.0554(8) -0.0011(6) 0.0095(6) -0.0007(6)
C17 0.0556(8) 0.0423(7) 0.0465(7) 0.0005(6) 0.0009(6) -0.0028(6)
C18 0.0542(7) 0.0360(6) 0.0488(8) 0.0043(6) 0.0036(6) -0.0016(6)
C19 0.0596(9) 0.0418(8) 0.0712(10) -0.0042(7) 0.0076(7) -0.0059(7)
C2 0.0486(7) 0.0490(8) 0.0468(7) -0.0021(6) 0.0094(6) -0.0019(6)
C3 0.0600(9) 0.0514(8) 0.0460(8) 0.0070(6) 0.0090(6) -0.0109(7)

loop_
_atom_type_symbol
_atom_type_description
_atom_type_scat_dispersion_real
_atom_type_scat_dispersion_imag
_atom_type_scat_source
C C 0.0021 0.0012 'International Tables Vol C Tables 4.2.6.8 and 6.1.1.4'
H H 0.0000 0.0000 'International Tables Vol C Tables 4.2.6.8 and 6.1.1.4'
N N 0.0044 0.0025 'International Tables Vol C Tables 4.2.6.8 and 6.1.1.4'
O O 0.0080 0.0047 'International Tables Vol C Tables 4.2.6.8 and 6.1.1.4'

loop_
_geom_angle_atom_site_label_1
_geom_angle_atom_site_label_2
_geom_angle_atom_site_label_3
_geom_angle
_geom_angle_site_symmetry_1
_geom_angle_site_symmetry_3
_geom_angle_publ_flag
C13 N1 C7 120.91(10) . . ?
C13 N1 C1 120.16(10) . . ?
C7 N1 C1 118.16(10) . . ?
C2 C1 C6 119.55(13) . . ?
C2 C1 N1 120.55(12) . . ?
C6 C1 N1 119.90(12) . . ?
C5 C4 C3 119.32(13) . . ?
C5 C4 H4 120.3 . . ?
C3 C4 H4 120.3 . . ?
C4 C5 C6 120.94(14) . . ?
C4 C5 H5 119.5 . . ?
C6 C5 H5 119.5 . . ?
C5 C6 C1 119.65(13) . . ?
C5 C6 H6 120.2 . . ?
C1 C6 H6 120.2 . . ?
C8 C7 C12 119.25(13) . . ?
C8 C7 N1 120.40(13) . . ?
C12 C7 N1 120.31(12) . . ?
C7 C8 C9 119.63(15) . . ?
C7 C8 H8 120.2 . . ?
C9 C8 H8 120.2 . . ?
C10 C9 C8 120.74(15) . . ?
C10 C9 H9 119.6 . . ?
C8 C9 H9 119.6 . . ?
C11 C10 C9 119.38(14) . . ?
C11 C10 H10 120.3 . . ?
C9 C10 H10 120.3 . . ?
C10 C11 C12 120.50(16) . . ?
C10 C11 H11 119.8 . . ?
C12 C11 H11 119.8 . . ?
C11 C12 C7 120.50(15) . . ?
C11 C12 H12 119.8 . . ?
C7 C12 H12 119.8 . . ?
C18 C13 N1 120.84(12) . . ?
C18 C13 C14 118.53(12) . . ?
N1 C13 C14 120.61(12) . . ?
C15 C14 C13 120.73(13) . . ?
C15 C14 H14 119.6 . . ?
C13 C14 H14 119.6 . . ?
C14 C15 C16 120.79(12) . . ?
C14 C15 H15 119.6 . . ?
C16 C15 H15 119.6 . . ?
C17 C16 C15 118.34(12) . . ?
C17 C16 C19 119.76(13) . . ?
C15 C16 C19 121.89(13) . . ?
C18 C17 C16 121.52(13) . . ?
C18 C17 H17 119.2 . . ?
C16 C17 H17 119.2 . . ?
C17 C18 C13 120.08(13) . . ?
C17 C18 H18 120.0 . . ?
C13 C18 H18 120.0 . . ?
O1 C19 C16 126.00(16) . . ?
O1 C19 H19 117.0 . . ?
C16 C19 H19 117.0 . . ?
C3 C2 C1 120.06(13) . . ?
C3 C2 H2 120.0 . . ?
C1 C2 H2 120.0 . . ?
C4 C3 C2 120.48(14) . . ?
C4 C3 H3 119.8 . . ?
C2 C3 H3 119.8 . . ?

loop_
_geom_bond_atom_site_label_1
_geom_bond_atom_site_label_2
_geom_bond_distance
_geom_bond_site_symmetry_2
_geom_bond_publ_flag
O1 C19 1.2065(18) . ?
N1 C13 1.3929(16) . ?
N1 C7 1.4198(17) . ?
N1 C1 1.4249(16) . ?
C1 C2 1.3781(19) . ?
C1 C6 1.3824(19) . ?
C4 C5 1.367(2) . ?
C4 C3 1.376(2) . ?
C4 H4 0.9400 . ?
C5 C6 1.3770(19) . ?
C5 H5 0.9400 . ?
C6 H6 0.9400 . ?
C7 C8 1.3734(19) . ?
C7 C12 1.379(2) . ?
C8 C9 1.387(2) . ?
C8 H8 0.9400 . ?
C9 C10 1.370(3) . ?
C9 H9 0.9400 . ?
C10 C11 1.363(2) . ?
C10 H10 0.9400 . ?
C11 C12 1.375(2) . ?
C11 H11 0.9400 . ?
C12 H12 0.9400 . ?
C13 C18 1.3903(19) . ?
C13 C14 1.3986(18) . ?
C14 C15 1.3663(19) . ?
C14 H14 0.9400 . ?
C15 C16 1.390(2) . ?
C15 H15 0.9400 . ?
C16 C17 1.3830(19) . ?
C16 C19 1.450(2) . ?
C17 C18 1.3730(19) . ?
C17 H17 0.9400 . ?
C18 H18 0.9400 . ?
C19 H19 0.9400 . ?
C2 C3 1.376(2) . ?
C2 H2 0.9400 . ?
C3 H3 0.9400 . ?

loop_
_geom_hbond_atom_site_label_D
_geom_hbond_atom_site_label_H
_geom_hbond_atom_site_label_A
_geom_hbond_distance_DH
_geom_hbond_distance_HA
_geom_hbond_distance_DA
_geom_hbond_angle_DHA
_geom_hbond_site_symmetry_A
_geom_hbond_publ_flag
C6 H6 O1 0.94 2.46 3.3857(19) 168.5 3_566 yes

loop_
_geom_torsion_atom_site_label_1
_geom_torsion_atom_site_label_2
_geom_torsion_atom_site_label_3
_geom_torsion_atom_site_label_4
_geom_torsion
_geom_torsion_site_symmetry_1
_geom_torsion_site_symmetry_2
_geom_torsion_site_symmetry_3
_geom_torsion_site_symmetry_4
_geom_torsion_publ_flag
C13 N1 C1 C2 -122.44(14) . . . . ?
C7 N1 C1 C2 47.59(18) . . . . ?
C13 N1 C1 C6 58.08(18) . . . . ?
C7 N1 C1 C6 -131.88(14) . . . . ?
C3 C4 C5 C6 -0.1(2) . . . . ?
C4 C5 C6 C1 -0.7(2) . . . . ?
C2 C1 C6 C5 1.0(2) . . . . ?
N1 C1 C6 C5 -179.53(12) . . . . ?
C13 N1 C7 C8 -139.32(14) . . . . ?
C1 N1 C7 C8 50.72(18) . . . . ?
C13 N1 C7 C12 43.04(19) . . . . ?
C1 N1 C7 C12 -126.91(15) . . . . ?
C12 C7 C8 C9 0.3(2) . . . . ?
N1 C7 C8 C9 -177.38(13) . . . . ?
C7 C8 C9 C10 -0.2(2) . . . . ?
C8 C9 C10 C11 -0.2(2) . . . . ?
C9 C10 C11 C12 0.4(2) . . . . ?
C10 C11 C12 C7 -0.3(2) . . . . ?
C8 C7 C12 C11 0.0(2) . . . . ?
N1 C7 C12 C11 177.62(14) . . . . ?
C7 N1 C13 C18 -146.65(13) . . . . ?
C1 N1 C13 C18 23.1(2) . . . . ?
C7 N1 C13 C14 34.53(19) . . . . ?
C1 N1 C13 C14 -155.72(13) . . . . ?
C18 C13 C14 C15 0.7(2) . . . . ?
N1 C13 C14 C15 179.54(12) . . . . ?
C13 C14 C15 C16 -0.7(2) . . . . ?
C14 C15 C16 C17 0.0(2) . . . . ?
C14 C15 C16 C19 -178.82(14) . . . . ?
C15 C16 C17 C18 0.8(2) . . . . ?
C19 C16 C17 C18 179.64(14) . . . . ?
C16 C17 C18 C13 -0.8(2) . . . . ?
N1 C13 C18 C17 -178.75(13) . . . . ?
C14 C13 C18 C17 0.1(2) . . . . ?
C17 C16 C19 O1 177.52(15) . . . . ?
C15 C16 C19 O1 -3.7(3) . . . . ?
C6 C1 C2 C3 -0.5(2) . . . . ?
N1 C1 C2 C3 -179.99(12) . . . . ?
C5 C4 C3 C2 0.5(2) . . . . ?
C1 C2 C3 C4 -0.3(2) . . . . ?
